data_2109095
loop_
_publ_author_name
'Scheepers, Matthew Clarke'
'Lemmerer, Andreas'

_publ_section_title
;
 Design of a series of cocrystals featuring isoniazid modified with
 diacetone alcohol
;
_journal_issue 6
_journal_name_full 'Acta Crystallographica Section B'
_journal_page_first
;
;
_journal_paper_doi 10.1107/S2052520622009532
_journal_volume 78
_journal_year 2022
_chemical_formula_moiety 'C12  H17  N3  O2, C2 H3 O2'
_chemical_formula_sum 'C14 H20 N3 O4'
_chemical_formula_weight 294.33
_space_group_IT_number 14
_space_group_name_Hall '-P 2ybc'
_space_group_name_H-M_alt 'P 1 21/c 1'
_symmetry_cell_setting monoclinic
_symmetry_Int_Tables_number 14
_symmetry_space_group_name_Hall '-P 2ybc'
_symmetry_space_group_name_H-M 'P 1 21/c 1'
_atom_sites_solution_hydrogens mixed
_atom_sites_solution_primary dual
_atom_sites_solution_secondary dual
_audit_conform_dict_location ftp://ftp.iucr.org/pub/cif_core.dic
_audit_conform_dict_name cif_core.dic
_audit_conform_dict_version 2.4.5
_audit_creation_date 2021-11-26T13:01:40-00:00
_audit_creation_method 'WinGX routine CIF_UPDATE'
_cell_angle_alpha 90
_cell_angle_beta 98.764(2)
_cell_angle_gamma 90
_cell_formula_units_Z 4
_cell_length_a 6.9773(4)
_cell_length_b 20.6482(11)
_cell_length_c 10.5035(5)
_cell_measurement_reflns_used 5313
_cell_measurement_temperature 173(2)
_cell_measurement_theta_max 27.91
_cell_measurement_theta_min 2.20
_cell_measurement_wavelength 0.71073
_cell_volume 1495.56(14)
_computing_molecular_graphics 'Ortep for Windows (Farrugia, 2012)'
_computing_publication_material 'WinGX publication routines (Farrugia, 2012)'
_computing_structure_refinement 'SHELXL-2018/3 (Sheldrick, 2018)'
_computing_structure_solution 'SHELXT-2018/2 (Sheldrick, 2015)'
_diffrn_ambient_temperature 173(2)
_diffrn_measured_fraction_theta_full 1
_diffrn_measured_fraction_theta_max 0.998
_diffrn_measurement_device_type 'Bruker APEX-II CCD'
_diffrn_measurement_method '\f and \w scans'
_diffrn_radiation_probe x-ray
_diffrn_radiation_type MoK\a
_diffrn_radiation_wavelength 0.71073
_diffrn_reflns_av_R_equivalents 0.0889
_diffrn_reflns_av_unetI/netI 0.0431
_diffrn_reflns_Laue_measured_fraction_full 1
_diffrn_reflns_Laue_measured_fraction_max 0.998
_diffrn_reflns_limit_h_max 9
_diffrn_reflns_limit_h_min -9
_diffrn_reflns_limit_k_max 27
_diffrn_reflns_limit_k_min -27
_diffrn_reflns_limit_l_max 14
_diffrn_reflns_limit_l_min -14
_diffrn_reflns_number 45682
_diffrn_reflns_point_group_measured_fraction_full 1
_diffrn_reflns_point_group_measured_fraction_max 0.998
_diffrn_reflns_theta_full 25.242
_diffrn_reflns_theta_max 28.362
_diffrn_reflns_theta_min 2.196
_diffrn_standards_number 0
_exptl_absorpt_coefficient_mu 0.097
_exptl_absorpt_correction_type none
_exptl_crystal_colour colourless
_exptl_crystal_density_diffrn 1.307
_exptl_crystal_density_method 'not measured'
_exptl_crystal_description needle
_exptl_crystal_F_000 628
_exptl_crystal_size_max 0.522
_exptl_crystal_size_mid 0.227
_exptl_crystal_size_min 0.067
_refine_diff_density_max 0.329
_refine_diff_density_min -0.207
_refine_diff_density_rms 0.042
_refine_ls_extinction_method none
_refine_ls_goodness_of_fit_ref 1.027
_refine_ls_hydrogen_treatment mixed
_refine_ls_matrix_type full
_refine_ls_number_constraints 0
_refine_ls_number_parameters 205
_refine_ls_number_reflns 3733
_refine_ls_number_restraints 0
_refine_ls_restrained_S_all 1.027
_refine_ls_R_factor_all 0.0533
_refine_ls_R_factor_gt 0.0437
_refine_ls_shift/su_max 0
_refine_ls_shift/su_mean 0
_refine_ls_structure_factor_coef Fsqd
_refine_ls_weighting_details 'w=1/[\s^2^(Fo^2^)+(0.0392P)^2^+0.5350P] where P=(Fo^2^+2Fc^2^)/3'
_refine_ls_weighting_scheme calc
_refine_ls_wR_factor_gt 0.1045
_refine_ls_wR_factor_ref 0.1125
_reflns_Friedel_coverage 0
_reflns_number_gt 3131
_reflns_number_total 3733
_reflns_threshold_expression 'I > 2\s(I)'
_cod_data_source_file aw5075sup1.cif
_cod_data_source_block iz4h4m2psa
_cod_original_sg_symbol_H-M 'P 21/c'
_cod_database_code 2109095
_shelx_estimated_absorpt_t_min 0.951
_shelx_estimated_absorpt_t_max 0.994

loop_
_symmetry_equiv_pos_as_xyz
'x, y, z'
'-x, y+1/2, -z+1/2'
'-x, -y, -z'
'x, -y-1/2, z-1/2'

loop_
_atom_site_label
_atom_site_type_symbol
_atom_site_fract_x
_atom_site_fract_y
_atom_site_fract_z
_atom_site_U_iso_or_equiv
_atom_site_adp_type
_atom_site_occupancy
_atom_site_site_symmetry_order
_atom_site_calc_flag
_atom_site_refinement_flags_posn
_atom_site_refinement_flags_adp
_atom_site_refinement_flags_occupancy
_atom_site_disorder_assembly
_atom_site_disorder_group
C1 C 0.52226(18) 0.57047(6) 0.44293(12) 0.0300(3) Uani 1 1 d . . . . .
H1 H 0.384809 0.567409 0.429973 0.036 Uiso 1 1 calc R U . . .
C2 C 0.61528(18) 0.59085(6) 0.56188(12) 0.0285(3) Uani 1 1 d . . . . .
H2 H 0.543232 0.600767 0.629178 0.034 Uiso 1 1 calc R U . . .
C3 C 0.81585(17) 0.59654(6) 0.58116(12) 0.0253(2) Uani 1 1 d . . . . .
C4 C 0.9128(2) 0.58140(8) 0.47972(14) 0.0381(3) Uani 1 1 d . . . . .
H4 H 1.049871 0.585332 0.488833 0.046 Uiso 1 1 calc R U . . .
C5 C 0.8076(2) 0.56043(9) 0.36467(14) 0.0423(4) Uani 1 1 d . . . . .
H5 H 0.87581 0.54945 0.296013 0.051 Uiso 1 1 calc R U . . .
C6 C 0.93522(18) 0.61718(6) 0.70627(12) 0.0271(3) Uani 1 1 d . . . . .
C7 C 0.85002(18) 0.69442(7) 0.98589(13) 0.0305(3) Uani 1 1 d . . . . .
C8 C 0.9455(2) 0.70029(9) 1.12325(14) 0.0453(4) Uani 1 1 d . . . . .
H8A H 1.045501 0.666863 1.14185 0.068 Uiso 1 1 calc R U . . .
H8B H 0.848147 0.694676 1.180498 0.068 Uiso 1 1 calc R U . . .
H8C H 1.0051 0.743184 1.137199 0.068 Uiso 1 1 calc R U . . .
C9 C 0.68010(18) 0.73834(6) 0.94142(14) 0.0310(3) Uani 1 1 d . . . . .
H9A H 0.699849 0.757522 0.858011 0.037 Uiso 1 1 calc R U . . .
H9B H 0.683813 0.774323 1.004043 0.037 Uiso 1 1 calc R U . . .
C10 C 0.47549(18) 0.70887(6) 0.92409(13) 0.0290(3) Uani 1 1 d . . . . .
C11 C 0.4490(2) 0.66207(8) 1.03095(15) 0.0408(3) Uani 1 1 d . . . . .
H11A H 0.316533 0.644886 1.016283 0.061 Uiso 1 1 calc R U . . .
H11B H 0.47173 0.684693 1.113897 0.061 Uiso 1 1 calc R U . . .
H11C H 0.541577 0.626315 1.031853 0.061 Uiso 1 1 calc R U . . .
C12 C 0.3266(2) 0.76336(7) 0.91431(16) 0.0384(3) Uani 1 1 d . . . . .
H12A H 0.351928 0.79424 0.848004 0.058 Uiso 1 1 calc R U . . .
H12B H 0.336029 0.785603 0.997447 0.058 Uiso 1 1 calc R U . . .
H12C H 0.196083 0.745262 0.891178 0.058 Uiso 1 1 calc R U . . .
C13 C 0.22651(18) 0.51680(6) 0.12596(12) 0.0289(3) Uani 1 1 d . . . . .
C14 C 0.10831(18) 0.49903(7) -0.00143(12) 0.0290(3) Uani 1 1 d . . . . .
H14A H 0.144832 0.454908 -0.025756 0.035 Uiso 1 1 calc R U . . .
H14B H 0.139657 0.52936 -0.068293 0.035 Uiso 1 1 calc R U . . .
N1 N 0.61526(16) 0.55494(6) 0.34579(11) 0.0327(3) Uani 1 1 d . . . . .
N2 N 0.83557(16) 0.64498(5) 0.79153(10) 0.0276(2) Uani 1 1 d . . . . .
N3 N 0.92959(15) 0.65410(6) 0.91728(10) 0.0297(2) Uani 1 1 d . . . . .
O1 O 1.11160(13) 0.60926(5) 0.72428(10) 0.0381(2) Uani 1 1 d . . . . .
O2 O 0.45415(14) 0.67502(5) 0.80286(10) 0.0383(3) Uani 1 1 d . . . . .
O3 O 0.41009(14) 0.50102(5) 0.13342(10) 0.0378(2) Uani 1 1 d . . . . .
O4 O 0.16127(15) 0.54358(6) 0.21215(10) 0.0479(3) Uani 1 1 d . . . . .
H2A H 0.705(3) 0.6495(8) 0.7760(15) 0.036(4) Uiso 1 1 d . . . . .
H3A H 0.477(3) 0.5206(10) 0.211(2) 0.063(6) Uiso 1 1 d . . . . .
H3B H 0.345(3) 0.6556(9) 0.7882(18) 0.052(5) Uiso 1 1 d . . . . .

loop_
_atom_site_aniso_label
_atom_site_aniso_U_11
_atom_site_aniso_U_22
_atom_site_aniso_U_33
_atom_site_aniso_U_23
_atom_site_aniso_U_13
_atom_site_aniso_U_12
C1 0.0214(6) 0.0365(7) 0.0312(6) -0.0051(5) 0.0015(5) -0.0007(5)
C2 0.0233(6) 0.0330(6) 0.0292(6) -0.0067(5) 0.0040(5) -0.0023(5)
C3 0.0238(6) 0.0254(6) 0.0259(6) -0.0024(4) 0.0011(4) -0.0012(4)
C4 0.0217(6) 0.0580(9) 0.0344(7) -0.0103(6) 0.0041(5) -0.0013(6)
C5 0.0289(7) 0.0691(10) 0.0294(7) -0.0117(7) 0.0062(5) 0.0005(7)
C6 0.0226(6) 0.0292(6) 0.0285(6) -0.0045(5) 0.0013(5) -0.0029(5)
C7 0.0229(6) 0.0374(7) 0.0306(6) -0.0081(5) 0.0024(5) -0.0047(5)
C8 0.0331(8) 0.0673(10) 0.0336(7) -0.0187(7) -0.0009(6) 0.0056(7)
C9 0.0258(6) 0.0306(6) 0.0364(7) -0.0079(5) 0.0044(5) -0.0033(5)
C10 0.0230(6) 0.0324(6) 0.0315(6) -0.0065(5) 0.0038(5) -0.0028(5)
C11 0.0308(7) 0.0459(8) 0.0465(8) 0.0076(7) 0.0087(6) -0.0024(6)
C12 0.0270(7) 0.0384(7) 0.0497(9) -0.0023(6) 0.0052(6) 0.0014(5)
C13 0.0274(6) 0.0344(6) 0.0244(6) -0.0003(5) 0.0027(5) -0.0021(5)
C14 0.0282(7) 0.0349(6) 0.0232(6) -0.0039(5) 0.0014(5) -0.0020(5)
N1 0.0269(5) 0.0436(6) 0.0267(5) -0.0045(5) 0.0010(4) 0.0011(5)
N2 0.0210(5) 0.0340(6) 0.0268(5) -0.0065(4) 0.0000(4) -0.0021(4)
N3 0.0228(5) 0.0381(6) 0.0269(5) -0.0076(4) -0.0003(4) -0.0028(4)
O1 0.0209(4) 0.0536(6) 0.0385(5) -0.0158(5) 0.0005(4) -0.0007(4)
O2 0.0237(5) 0.0508(6) 0.0400(6) -0.0187(5) 0.0042(4) -0.0075(4)
O3 0.0273(5) 0.0546(6) 0.0300(5) -0.0112(4) -0.0003(4) 0.0034(4)
O4 0.0292(5) 0.0827(9) 0.0314(5) -0.0213(5) 0.0034(4) 0.0010(5)

loop_
_atom_type_symbol
_atom_type_description
_atom_type_scat_dispersion_real
_atom_type_scat_dispersion_imag
_atom_type_scat_source
C C 0.0033 0.0016 'International Tables Vol C Tables 4.2.6.8 and 6.1.1.4'
H H 0 0 'International Tables Vol C Tables 4.2.6.8 and 6.1.1.4'
N N 0.0061 0.0033 'International Tables Vol C Tables 4.2.6.8 and 6.1.1.4'
O O 0.0106 0.006 'International Tables Vol C Tables 4.2.6.8 and 6.1.1.4'

loop_
_geom_angle_atom_site_label_1
_geom_angle_atom_site_label_2
_geom_angle_atom_site_label_3
_geom_angle
_geom_angle_site_symmetry_1
_geom_angle_site_symmetry_3
_geom_angle_publ_flag
N1 C1 C2 123.38(12) . . ?
C1 C2 C3 118.78(12) . . ?
C4 C3 C2 117.99(11) . . ?
C4 C3 C6 117.78(11) . . ?
C2 C3 C6 124.22(11) . . ?
C3 C4 C5 119.14(12) . . ?
N1 C5 C4 123.03(13) . . ?
O1 C6 N2 124.25(11) . . ?
O1 C6 C3 120.34(11) . . ?
N2 C6 C3 115.40(11) . . ?
N3 C7 C8 115.27(12) . . ?
N3 C7 C9 127.12(12) . . ?
C8 C7 C9 117.52(12) . . ?
C7 C9 C10 118.06(11) . . ?
O2 C10 C11 109.75(11) . . ?
O2 C10 C12 108.72(11) . . ?
C11 C10 C12 111.24(11) . . ?
O2 C10 C9 105.42(10) . . ?
C11 C10 C9 112.40(11) . . ?
C12 C10 C9 109.09(11) . . ?
O4 C13 O3 123.02(12) . . ?
O4 C13 C14 124.03(12) . . ?
O3 C13 C14 112.95(11) . . ?
C13 C14 C14 112.86(13) . 3_565 ?
C1 N1 C5 117.65(11) . . ?
C6 N2 N3 118.19(10) . . ?
C7 N3 N2 116.02(11) . . ?

loop_
_geom_bond_atom_site_label_1
_geom_bond_atom_site_label_2
_geom_bond_distance
_geom_bond_site_symmetry_2
_geom_bond_publ_flag
C1 N1 1.3291(17) . ?
C1 C2 1.3828(17) . ?
C2 C3 1.3881(17) . ?
C3 C4 1.3821(18) . ?
C3 C6 1.5061(17) . ?
C4 C5 1.3843(19) . ?
C5 N1 1.3312(18) . ?
C6 O1 1.2272(15) . ?
C6 N2 1.3434(16) . ?
C7 N3 1.2815(17) . ?
C7 C8 1.4990(19) . ?
C7 C9 1.5092(19) . ?
C9 C10 1.5371(17) . ?
C10 O2 1.4402(16) . ?
C10 C11 1.514(2) . ?
C10 C12 1.5242(19) . ?
C13 O4 1.2075(16) . ?
C13 O3 1.3124(16) . ?
C13 C14 1.5062(17) . ?
C14 C14 1.517(3) 3_565 ?
N2 N3 1.3951(14) . ?

loop_
_geom_hbond_atom_site_label_D
_geom_hbond_atom_site_label_H
_geom_hbond_atom_site_label_A
_geom_hbond_distance_DH
_geom_hbond_distance_HA
_geom_hbond_distance_DA
_geom_hbond_angle_DHA
_geom_hbond_site_symmetry_A
_geom_hbond_publ_flag
C1 H1 O4 0.95 2.61 3.2662(16) 126.4 . yes
C2 H2 O2 0.95 2.53 3.3998(16) 151.9 . yes
C5 H5 O4 0.95 2.3 3.1594(18) 150 1_655 yes
C12 H12C N3 0.98 2.69 3.5762(18) 150.7 1_455 yes
C14 H14A N3 0.99 2.61 3.3046(18) 127.2 3_666 yes
N2 H2A O2 0.904(17) 1.892(17) 2.7529(15) 158.6(15) . yes
O3 H3A N1 0.96(2) 1.74(2) 2.7003(15) 175.4(19) . yes
O2 H3B O1 0.85(2) 1.92(2) 2.7634(14) 169.4(18) 1_455 yes

loop_
_geom_torsion_atom_site_label_1
_geom_torsion_atom_site_label_2
_geom_torsion_atom_site_label_3
_geom_torsion_atom_site_label_4
_geom_torsion
_geom_torsion_site_symmetry_1
_geom_torsion_site_symmetry_2
_geom_torsion_site_symmetry_3
_geom_torsion_site_symmetry_4
_geom_torsion_publ_flag
N1 C1 C2 C3 1.1(2) . . . . ?
C1 C2 C3 C4 -0.04(19) . . . . ?
C1 C2 C3 C6 -179.03(12) . . . . ?
C2 C3 C4 C5 -1.0(2) . . . . ?
C6 C3 C4 C5 178.10(14) . . . . ?
C3 C4 C5 N1 1.0(3) . . . . ?
C4 C3 C6 O1 -13.09(19) . . . . ?
C2 C3 C6 O1 165.90(13) . . . . ?
C4 C3 C6 N2 165.71(12) . . . . ?
C2 C3 C6 N2 -15.30(18) . . . . ?
N3 C7 C9 C10 79.06(18) . . . . ?
C8 C7 C9 C10 -104.58(15) . . . . ?
C7 C9 C10 O2 -78.30(14) . . . . ?
C7 C9 C10 C11 41.23(16) . . . . ?
C7 C9 C10 C12 165.10(12) . . . . ?
O4 C13 C14 C14 -15.8(2) . . . 3_565 ?
O3 C13 C14 C14 165.18(14) . . . 3_565 ?
C2 C1 N1 C5 -1.0(2) . . . . ?
C4 C5 N1 C1 -0.1(2) . . . . ?
O1 C6 N2 N3 -13.1(2) . . . . ?
C3 C6 N2 N3 168.19(11) . . . . ?
C8 C7 N3 N2 176.08(12) . . . . ?
C9 C7 N3 N2 -7.5(2) . . . . ?
C6 N2 N3 C7 163.07(12) . . . . ?

_cod_database_fobs_code 2109095
